data_4114878
loop_
_publ_author_name
'Timothy J. Boyle'
'Judith M. Segall'
'Todd M. Alam'
'Mark A. Rodriguez'
'Jessica M. Santana'

_publ_section_title
;
 Chemistry of a Novel Family of Tridentate Alkoxy Tin(II) Clusters
;
_journal_name_full 'Journal of the American Chemical Society'
_journal_page_first 6904
_journal_page_last 6913
_journal_paper_doi 10.1021/ja0202309
_journal_volume 124
_journal_year 2002
_chemical_formula_sum 'C12 H24 O8 Sn4'
_chemical_formula_weight 771.07
_chemical_name_common Sn(THME)2(OMe)2
_chemical_name_systematic
; 
 ? 
;
_space_group_IT_number 14
_symmetry_cell_setting monoclinic
_symmetry_space_group_name_Hall '-P 2ybc'
_symmetry_space_group_name_H-M 'P 1 21/c 1'
_atom_sites_solution_hydrogens geom
_atom_sites_solution_primary direct
_atom_sites_solution_secondary difmap
_audit_creation_method SHELXL-97
_cell_angle_alpha 90.00
_cell_angle_beta 95.867(3)
_cell_angle_gamma 90.00
_cell_formula_units_Z 4
_cell_length_a 14.226(3)
_cell_length_b 9.1780(18)
_cell_length_c 15.553(3)
_cell_measurement_temperature 168(2)
_cell_volume 2020.1(7)
_computing_cell_refinement 'Bruker SMART'
_computing_data_collection 'Bruker SMART'
_computing_data_reduction 'Bruker SHELXTL'
_computing_molecular_graphics 'Bruker SHELXTL'
_computing_publication_material 'Bruker SHELXTL'
_computing_structure_refinement 'SHELXL-97 (Sheldrick, 1997)'
_computing_structure_solution 'SHELXS-97 (Sheldrick, 1990)'
_diffrn_ambient_temperature 168(2)
_diffrn_measured_fraction_theta_full 0.999
_diffrn_measured_fraction_theta_max 0.999
_diffrn_radiation_monochromator graphite
_diffrn_radiation_source 'fine-focus sealed tube'
_diffrn_radiation_type MoK\a
_diffrn_radiation_wavelength 0.71073
_diffrn_reflns_av_R_equivalents 0.0267
_diffrn_reflns_av_sigmaI/netI 0.0256
_diffrn_reflns_limit_h_max 14
_diffrn_reflns_limit_h_min -15
_diffrn_reflns_limit_k_max 9
_diffrn_reflns_limit_k_min -10
_diffrn_reflns_limit_l_max 17
_diffrn_reflns_limit_l_min -17
_diffrn_reflns_number 8962
_diffrn_reflns_theta_full 23.26
_diffrn_reflns_theta_max 23.26
_diffrn_reflns_theta_min 2.58
_exptl_absorpt_coefficient_mu 4.922
_exptl_absorpt_correction_type SADABS
_exptl_crystal_colour colorless
_exptl_crystal_density_diffrn 2.536
_exptl_crystal_description irregular
_exptl_crystal_F_000 1440
_exptl_crystal_size_max 0.5
_refine_diff_density_max 0.871
_refine_diff_density_min -0.648
_refine_diff_density_rms 0.115
_refine_ls_extinction_method none
_refine_ls_goodness_of_fit_ref 0.999
_refine_ls_hydrogen_treatment mixed
_refine_ls_matrix_type full
_refine_ls_number_parameters 221
_refine_ls_number_reflns 2898
_refine_ls_number_restraints 0
_refine_ls_restrained_S_all 0.999
_refine_ls_R_factor_all 0.0298
_refine_ls_R_factor_gt 0.0232
_refine_ls_shift/su_max 0.175
_refine_ls_shift/su_mean 0.004
_refine_ls_structure_factor_coef Fsqd
_refine_ls_weighting_details 'calc w=1/[\s^2^(Fo^2^)+(0.0321P)^2^+0.0000P] where P=(Fo^2^+2Fc^2^)/3'
_refine_ls_weighting_scheme calc
_refine_ls_wR_factor_gt 0.0533
_refine_ls_wR_factor_ref 0.0554
_reflns_number_gt 2472
_reflns_number_total 2898
_reflns_threshold_expression >2sigma(I)
_cod_data_source_file ja0202309_07.cif
_cod_data_source_block tjb087p_structure_3_OMe
_cod_original_cell_volume 2019.9(7)
_cod_database_code 4114878

loop_
_symmetry_equiv_pos_as_xyz
'x, y, z'
'-x, y+1/2, -z+1/2'
'-x, -y, -z'
'x, -y-1/2, z-1/2'

loop_
_atom_site_label
_atom_site_type_symbol
_atom_site_fract_x
_atom_site_fract_y
_atom_site_fract_z
_atom_site_U_iso_or_equiv
_atom_site_adp_type
_atom_site_occupancy
_atom_site_symmetry_multiplicity
_atom_site_calc_flag
_atom_site_refinement_flags
Sn1 Sn 0.29782(2) 0.39518(4) 0.77146(2) 0.02538(11) Uani 1 1 d .
Sn2 Sn 0.40639(2) 0.52705(4) 0.58946(2) 0.02627(11) Uani 1 1 d .
Sn3 Sn 0.21141(2) 0.39619(4) 0.44910(2) 0.02533(11) Uani 1 1 d .
Sn4 Sn 0.10242(2) 0.26644(4) 0.63010(2) 0.02555(11) Uani 1 1 d .
O1 O 0.2448(2) 0.2263(3) 0.68400(19) 0.0249(8) Uani 1 1 d .
O2 O 0.4216(2) 0.3689(3) 0.6980(2) 0.0289(8) Uani 1 1 d .
O3 O 0.3379(2) 0.3403(3) 0.52869(19) 0.0243(7) Uani 1 1 d .
O4 O 0.1624(2) 0.1965(3) 0.5101(2) 0.0285(8) Uani 1 1 d .
O5 O 0.1348(2) 0.4544(3) 0.55656(19) 0.0258(8) Uani 1 1 d .
O6 O 0.1448(2) 0.4227(3) 0.73567(19) 0.0239(8) Uani 1 1 d .
O7 O 0.3011(2) 0.5653(3) 0.6763(2) 0.0245(7) Uani 1 1 d .
O8 O 0.2887(2) 0.6014(3) 0.4931(2) 0.0303(8) Uani 1 1 d .
C1 C 0.2974(4) 0.1013(5) 0.6647(3) 0.0296(12) Uani 1 1 d .
H1A H 0.2573 0.0401 0.6232 0.036 Uiso 1 1 calc R
H1B H 0.3114 0.0439 0.7183 0.036 Uiso 1 1 calc R
C2 C 0.4556(3) 0.2255(5) 0.6879(3) 0.0318(13) Uani 1 1 d .
H2A H 0.4641 0.1777 0.7453 0.038 Uiso 1 1 calc R
H2B H 0.5183 0.2308 0.6657 0.038 Uiso 1 1 calc R
C3 C 0.3770(3) 0.1970(5) 0.5355(3) 0.0264(12) Uani 1 1 d .
H3A H 0.4392 0.1988 0.5123 0.032 Uiso 1 1 calc R
H3B H 0.3354 0.1312 0.4983 0.032 Uiso 1 1 calc R
C4 C 0.3902(3) 0.1321(5) 0.6268(3) 0.0250(11) Uani 1 1 d .
C5 C 0.4381(4) -0.0167(5) 0.6172(3) 0.0351(13) Uani 1 1 d .
H5A H 0.5002 -0.0022 0.5965 0.053 Uiso 1 1 calc R
H5B H 0.3988 -0.0767 0.5756 0.053 Uiso 1 1 calc R
H5C H 0.4458 -0.0660 0.6734 0.053 Uiso 1 1 calc R
C6 C 0.1319(4) 0.0717(5) 0.4633(3) 0.0342(13) Uani 1 1 d .
H6A H 0.1250 0.0941 0.4014 0.051 Uiso 1 1 calc R
H6B H 0.0708 0.0402 0.4808 0.051 Uiso 1 1 calc R
H6C H 0.1784 -0.0064 0.4750 0.051 Uiso 1 1 calc R
C7 C 0.1023(4) 0.5981(5) 0.5725(3) 0.0297(12) Uani 1 1 d .
H7A H 0.0323 0.5975 0.5653 0.036 Uiso 1 1 calc R
H7B H 0.1236 0.6641 0.5280 0.036 Uiso 1 1 calc R
C8 C 0.1055(4) 0.5638(5) 0.7348(3) 0.0300(12) Uani 1 1 d .
H8A H 0.1251 0.6116 0.7908 0.036 Uiso 1 1 calc R
H8B H 0.0358 0.5556 0.7289 0.036 Uiso 1 1 calc R
C9 C 0.2422(4) 0.6909(5) 0.6737(3) 0.0295(12) Uani 1 1 d .
H9A H 0.2584 0.7542 0.6258 0.035 Uiso 1 1 calc R
H9B H 0.2569 0.7458 0.7282 0.035 Uiso 1 1 calc R
C10 C 0.1350(3) 0.6609(5) 0.6615(3) 0.0280(12) Uani 1 1 d .
C11 C 0.0866(4) 0.8083(5) 0.6699(3) 0.0353(13) Uani 1 1 d .
H11A H 0.0964 0.8691 0.6198 0.053 Uiso 1 1 calc R
H11B H 0.1137 0.8569 0.7228 0.053 Uiso 1 1 calc R
H11C H 0.0188 0.7933 0.6725 0.053 Uiso 1 1 calc R
C12 C 0.3078(4) 0.7000(6) 0.4303(4) 0.0442(15) Uani 1 1 d .
H12A H 0.3532 0.7725 0.4553 0.066 Uiso 1 1 calc R
H12B H 0.2492 0.7490 0.4077 0.066 Uiso 1 1 calc R
H12C H 0.3346 0.6487 0.3832 0.066 Uiso 1 1 calc R

loop_
_atom_site_aniso_label
_atom_site_aniso_U_11
_atom_site_aniso_U_22
_atom_site_aniso_U_33
_atom_site_aniso_U_23
_atom_site_aniso_U_13
_atom_site_aniso_U_12
Sn1 0.0270(2) 0.0324(2) 0.01681(19) -0.00078(14) 0.00234(15) 0.00217(15)
Sn2 0.0225(2) 0.0314(2) 0.0257(2) -0.00217(16) 0.00618(15) -0.00463(16)
Sn3 0.0253(2) 0.0329(2) 0.01777(19) 0.00212(14) 0.00198(15) -0.00015(15)
Sn4 0.0214(2) 0.0307(2) 0.0254(2) 0.00094(15) 0.00630(15) -0.00287(15)
O1 0.0236(19) 0.0292(19) 0.0220(18) 0.0005(15) 0.0029(15) 0.0037(15)
O2 0.0247(19) 0.036(2) 0.0261(19) -0.0010(16) 0.0005(15) 0.0006(16)
O3 0.0211(18) 0.0302(19) 0.0216(18) 0.0015(15) 0.0017(14) 0.0006(15)
O4 0.027(2) 0.034(2) 0.0248(19) -0.0039(16) 0.0051(16) -0.0030(16)
O5 0.0232(19) 0.032(2) 0.0224(18) 0.0026(15) 0.0032(14) 0.0019(16)
O6 0.0242(19) 0.0272(18) 0.0216(18) 0.0028(14) 0.0088(15) 0.0039(15)
O7 0.0259(19) 0.0251(18) 0.0240(18) -0.0014(15) 0.0095(14) 0.0020(15)
O8 0.031(2) 0.035(2) 0.0254(19) 0.0053(16) 0.0053(16) -0.0021(16)
C1 0.034(3) 0.028(3) 0.027(3) -0.002(2) -0.001(2) 0.005(2)
C2 0.024(3) 0.040(3) 0.032(3) -0.001(2) 0.002(2) 0.008(2)
C3 0.022(3) 0.034(3) 0.024(3) -0.003(2) 0.007(2) 0.004(2)
C4 0.026(3) 0.027(3) 0.022(3) 0.003(2) 0.003(2) 0.007(2)
C5 0.040(3) 0.032(3) 0.034(3) -0.002(2) 0.003(3) 0.021(3)
C6 0.030(3) 0.038(3) 0.035(3) -0.003(3) 0.005(2) -0.007(3)
C7 0.028(3) 0.033(3) 0.028(3) 0.007(2) 0.003(2) 0.009(2)
C8 0.031(3) 0.036(3) 0.024(3) -0.002(2) 0.006(2) 0.006(2)
C9 0.037(3) 0.024(3) 0.028(3) 0.003(2) 0.007(2) 0.003(2)
C10 0.031(3) 0.024(3) 0.030(3) 0.002(2) 0.009(2) 0.005(2)
C11 0.043(3) 0.030(3) 0.035(3) 0.007(2) 0.011(3) 0.015(3)
C12 0.053(4) 0.041(3) 0.039(3) 0.006(3) 0.004(3) -0.008(3)

loop_
_atom_type_symbol
_atom_type_description
_atom_type_scat_dispersion_real
_atom_type_scat_dispersion_imag
_atom_type_scat_source
C C 0.0033 0.0016 'International Tables Vol C Tables 4.2.6.8 and 6.1.1.4'
H H 0.0000 0.0000 'International Tables Vol C Tables 4.2.6.8 and 6.1.1.4'
O O 0.0106 0.0060 'International Tables Vol C Tables 4.2.6.8 and 6.1.1.4'
Sn Sn -0.6537 1.4246 'International Tables Vol C Tables 4.2.6.8 and 6.1.1.4'

loop_
_geom_angle_atom_site_label_1
_geom_angle_atom_site_label_2
_geom_angle_atom_site_label_3
_geom_angle
O1 Sn1 O7 96.83(12)
O1 Sn1 O6 69.48(12)
O7 Sn1 O6 80.42(12)
O1 Sn1 O2 80.81(12)
O7 Sn1 O2 69.49(12)
O6 Sn1 O2 134.47(11)
O3 Sn2 O7 95.35(12)
O3 Sn2 O2 79.45(11)
O7 Sn2 O2 69.41(12)
O3 Sn2 O8 70.92(12)
O7 Sn2 O8 81.32(12)
O2 Sn2 O8 135.82(12)
O3 Sn3 O5 94.17(12)
O3 Sn3 O4 80.57(12)
O5 Sn3 O4 70.46(12)
O3 Sn3 O8 70.68(12)
O5 Sn3 O8 80.03(12)
O4 Sn3 O8 136.81(11)
O1 Sn4 O5 95.77(12)
O1 Sn4 O6 69.34(12)
O5 Sn4 O6 79.49(11)
O1 Sn4 O4 81.38(12)
O5 Sn4 O4 70.31(12)
O6 Sn4 O4 135.19(11)
C1 O1 Sn4 123.6(3)
C1 O1 Sn1 124.1(3)
Sn4 O1 Sn1 112.34(14)
C2 O2 Sn1 117.3(3)
C2 O2 Sn2 122.1(3)
Sn1 O2 Sn2 107.55(13)
C3 O3 Sn3 124.2(3)
C3 O3 Sn2 123.2(3)
Sn3 O3 Sn2 112.39(14)
C6 O4 Sn3 123.3(3)
C6 O4 Sn4 123.1(3)
Sn3 O4 Sn4 106.62(13)
C7 O5 Sn4 124.0(3)
C7 O5 Sn3 124.3(3)
Sn4 O5 Sn3 111.56(14)
C8 O6 Sn1 119.2(3)
C8 O6 Sn4 120.6(3)
Sn1 O6 Sn4 107.42(13)
C9 O7 Sn2 124.1(3)
C9 O7 Sn1 123.6(3)
Sn2 O7 Sn1 112.26(14)
C12 O8 Sn2 119.2(3)
C12 O8 Sn3 117.3(3)
Sn2 O8 Sn3 104.90(13)
O1 C1 C4 115.3(4)
O2 C2 C4 113.4(4)
O3 C3 C4 115.9(4)
C2 C4 C1 111.1(4)
C2 C4 C3 111.6(4)
C1 C4 C3 113.6(4)
C2 C4 C5 108.1(4)
C1 C4 C5 106.4(4)
C3 C4 C5 105.6(4)
O5 C7 C10 115.6(4)
O6 C8 C10 113.7(4)
O7 C9 C10 115.5(4)
C11 C10 C7 108.3(4)
C11 C10 C8 106.8(4)
C7 C10 C8 111.8(4)
C11 C10 C9 106.3(4)
C7 C10 C9 112.7(4)
C8 C10 C9 110.7(4)

loop_
_geom_bond_atom_site_label_1
_geom_bond_atom_site_label_2
_geom_bond_distance
Sn1 O1 2.147(3)
Sn1 O7 2.155(3)
Sn1 O6 2.206(3)
Sn1 O2 2.207(3)
Sn2 O3 2.143(3)
Sn2 O7 2.146(3)
Sn2 O2 2.220(3)
Sn2 O8 2.236(3)
Sn3 O3 2.139(3)
Sn3 O5 2.153(3)
Sn3 O4 2.209(3)
Sn3 O8 2.252(3)
Sn4 O1 2.144(3)
Sn4 O5 2.146(3)
Sn4 O6 2.217(3)
Sn4 O4 2.224(3)
O1 C1 1.418(5)
O2 C2 1.417(6)
O3 C3 1.427(6)
O4 C6 1.402(6)
O5 C7 1.428(5)
O6 C8 1.410(5)
O7 C9 1.423(5)
O8 C12 1.379(6)
C1 C4 1.527(7)
C2 C4 1.524(7)
C3 C4 1.533(6)
C4 C5 1.541(6)
C7 C10 1.527(7)
C8 C10 1.539(7)
C9 C10 1.542(7)
C10 C11 1.529(6)
